data_7223727
loop_
_publ_author_name
'Le, Thanh'
'Bhadbhade, Mohan'
'Gao, Jiabin'
'Hook, James M.'
'Marjo, Christopher E.'

_publ_section_title
;
 Persistence of a self-complementary N--H&#x22EF;N tape motif in
 chloro-s-triazine crystals: crystal structures of simazine and atrazine
 herbicides and their polymorphic and inclusion behaviour
;
_journal_issue 6
_journal_name_full CrystEngComm
_journal_page_first 962
_journal_paper_doi 10.1039/C5CE02206A
_journal_volume 18
_journal_year 2016
_chemical_formula_moiety '2(C8 H14 Cl N5)'
_chemical_formula_sum 'C16 H28 Cl2 N10'
_chemical_formula_weight 431.38
_space_group_crystal_system orthorhombic
_space_group_IT_number 61
_space_group_name_Hall '-P 2ac 2ab'
_space_group_name_H-M_alt 'P b c a'
_symmetry_space_group_name_Hall '-P 2ac 2ab'
_symmetry_space_group_name_H-M 'P b c a'
_atom_sites_solution_hydrogens geom
_audit_creation_date 2015-09-18
_audit_creation_method
;
Olex2 1.2
(compiled 2015.01.26 svn.r3150 for OlexSys, GUI svn.r4998)
;
_audit_update_record
;
2015-11-06 deposited with the CCDC.
2016-01-04 downloaded from the CCDC.
;
_cell_angle_alpha 90
_cell_angle_beta 90
_cell_angle_gamma 90
_cell_formula_units_Z 8
_cell_length_a 19.847(4)
_cell_length_b 9.6160(19)
_cell_length_c 23.793(5)
_cell_measurement_temperature 100
_cell_volume 4540.9(16)
_computing_molecular_graphics 'Olex2 (Dolomanov et al., 2009)'
_computing_publication_material 'Olex2 (Dolomanov et al., 2009)'
_computing_structure_refinement 'ShelXL (Sheldrick, 2008)'
_diffrn_ambient_temperature 100
_diffrn_measured_fraction_theta_full 0.997
_diffrn_measured_fraction_theta_max 0.997
_diffrn_measurement_device_type 'Australian Synchrotron'
_diffrn_measurement_method '\w scans'
_diffrn_radiation_monochromator graphite
_diffrn_radiation_type MoK\a
_diffrn_radiation_wavelength 0.71073
_diffrn_reflns_av_R_equivalents 0.1568
_diffrn_reflns_av_unetI/netI 0.0487
_diffrn_reflns_laue_measured_fraction_full 0.997
_diffrn_reflns_laue_measured_fraction_max 0.997
_diffrn_reflns_limit_h_max 20
_diffrn_reflns_limit_h_min -20
_diffrn_reflns_limit_k_max 9
_diffrn_reflns_limit_k_min -9
_diffrn_reflns_limit_l_max 24
_diffrn_reflns_limit_l_min -24
_diffrn_reflns_number 34417
_diffrn_reflns_point_group_measured_fraction_full 0.997
_diffrn_reflns_point_group_measured_fraction_max 0.997
_diffrn_reflns_theta_full 21.325
_diffrn_reflns_theta_max 21.325
_diffrn_reflns_theta_min 1.712
_diffrn_standards_number 0
_exptl_absorpt_coefficient_mu 0.309
_exptl_absorpt_correction_type none
_exptl_crystal_colour colourless
_exptl_crystal_colour_primary colourless
_exptl_crystal_density_diffrn 1.262
_exptl_crystal_description needle
_exptl_crystal_F_000 1824
_exptl_crystal_size_max 0.015
_exptl_crystal_size_mid 0.01
_exptl_crystal_size_min 0.01
_refine_diff_density_max 0.283
_refine_diff_density_min -0.279
_refine_diff_density_rms 0.070
_refine_ls_extinction_method none
_refine_ls_goodness_of_fit_ref 1.141
_refine_ls_hydrogen_treatment constr
_refine_ls_matrix_type full
_refine_ls_number_parameters 299
_refine_ls_number_reflns 2548
_refine_ls_number_restraints 46
_refine_ls_restrained_S_all 1.137
_refine_ls_R_factor_all 0.1520
_refine_ls_R_factor_gt 0.1101
_refine_ls_shift/su_max 0.002
_refine_ls_shift/su_mean 0.000
_refine_ls_structure_factor_coef Fsqd
_refine_ls_weighting_details 'w=1/[\s^2^(Fo^2^)+(0.0430P)^2^+40.7579P] where P=(Fo^2^+2Fc^2^)/3'
_refine_ls_weighting_scheme calc
_refine_ls_wR_factor_gt 0.2366
_refine_ls_wR_factor_ref 0.2566
_reflns_Friedel_coverage 0.000
_reflns_number_gt 1657
_reflns_number_total 2548
_reflns_threshold_expression 'I > 2\s(I)'
_cod_data_source_file c5ce02206a2.cif
_cod_data_source_block atrazine_pca21_a
_cod_depositor_comments 'Adding full bibliography for 7223725--7223728.cif.'
_cod_database_code 7223727
_shelx_space_group_comment
;
The symmetry employed for this shelxl refinement is uniquely defined
by the following loop, which should always be used as a source of
symmetry information in preference to the above space-group names.
They are only intended as comments.
;
_olex2_refinement_description
;
1. Shared sites
{H4AA, H4A}
{H5AA, H5A}
{C4A, C6A'}
{C7A', C5A}
{C4A', C6A}
{H4AE, H6A}
{C5A', C7A}
2. Others
 Fixed Sof: Cl1"(0.5) Cl1B(0.5) C4B(0.6) H4BA(0.6) H4BB(0.6) C5B(0.6)
 H5BA(0.6) H5BB(0.6) H5BC(0.6) C4B'(0.4) H4BC(0.4) H4BD(0.4) C5B'(0.4)
 H5BD(0.4) H5BE(0.4) H5BF(0.4) H4A(0.5) H4AA(0.5) H5A(0.5) C4A(0.5) H4AB(0.5)
 H4AC(0.5) C6A'(0.5) C5A(0.5) H5AB(0.5) H5AC(0.5) H5AD(0.5) C6A(0.5) H6A(0.5)
 C7A(0.5) H7AA(0.5) H7AB(0.5) H7AC(0.5) C8A(0.5) H8AA(0.5) H8AB(0.5) H8AC(0.5)
 C4A'(0.5) H4AD(0.5) H4AE(0.5) C5A'(0.5) H5AE(0.5) H5AF(0.5) H5AG(0.5)
 C7A'(0.5) H7AD(0.5) H7AE(0.5) H7AF(0.5) C8A'(0.5) H8AD(0.5) H8AE(0.5) H8AF(0.5)
 Fixed Uiso: H4B(0.081) H5B(0.081) H4BA(0.053) H4BB(0.053) H5BA(0.096)
 H5BB(0.096) H5BC(0.096) H6B(0.089) H7BA(0.155) H7BB(0.155) H7BC(0.155)
 H8BA(0.13) H8BB(0.13) H8BC(0.13) H4BC(0.102) H4BD(0.102) H5BD(0.208)
 H5BE(0.208) H5BF(0.208) H4A(0.078) H4AA(0.078) H5A(0.072) H5AA(0.072)
 H4AB(0.089) H4AC(0.089) H5AB(0.144) H5AC(0.144) H5AD(0.144) H6A(0.08)
 H7AA(0.139) H7AB(0.139) H7AC(0.139) H8AA(0.121) H8AB(0.121) H8AC(0.121)
 H4AD(0.08) H4AE(0.08) H5AE(0.139) H5AF(0.139) H5AG(0.139) H7AD(0.144)
 H7AE(0.144) H7AF(0.144) H8AD(0.177) H8AE(0.177) H8AF(0.177)
 Fixed X: H4B(1.0599) H5B(1.0539) H4BA(0.9426) H4BB(0.9482) H5BA(0.9468)
 H5BB(0.9439) H5BC(0.8812) H6B(0.9364) H7BA(0.9495) H7BB(0.8825) H7BC(0.9486)
 H8BA(0.9576) H8BB(0.8854) H8BC(0.946) H4BC(0.9516) H4BD(0.9329) H5BD(0.9029)
 H5BE(0.9815) H5BF(0.9491) H4A(1.1779) H4AA(1.1779) H5A(1.1883) H5AA(1.1883)
 H4AB(1.2522) H4AC(1.2548) H5AB(1.3585) H5AC(1.325) H5AD(1.3243) H6A(1.2642)
 H7AA(1.3325) H7AB(1.3279) H7AC(1.3677) H8AA(1.228) H8AB(1.3071) H8AC(1.2542)
 H4AD(1.2632) H4AE(1.2642) H5AE(1.3512) H5AF(1.3589) H5AG(1.318) H7AD(1.3172)
 H7AE(1.3563) H7AF(1.3343) H8AD(1.2403) H8AE(1.2882) H8AF(1.2087)
 Fixed Y: H4B(0.7809) H5B(0.7465) H4BA(0.6954) H4BB(0.7147) H5BA(0.943)
 H5BB(0.9546) H5BC(0.8918) H6B(0.7047) H7BA(0.9508) H7BB(0.9003) H7BC(0.9372)
 H8BA(0.6905) H8BB(0.6658) H8BC(0.5604) H4BC(0.8769) H4BD(0.7378) H5BD(0.9459)
 H5BE(0.978) H5BF(0.8437) H4A(0.6517) H4AA(0.6517) H5A(0.6611) H5AA(0.6611)
 H4AB(0.4741) H4AC(0.4524) H5AB(0.5302) H5AC(0.6609) H5AD(0.6511) H6A(0.466)
 H7AA(0.6625) H7AB(0.6938) H7AC(0.5596) H8AA(0.398) H8AB(0.4246) H8AC(0.537)
 H4AD(0.4862) H4AE(0.4668) H5AE(0.6202) H5AF(0.5796) H5AG(0.7162) H7AD(0.6795)
 H7AE(0.5356) H7AF(0.6271) H8AD(0.5251) H8AE(0.4011) H8AF(0.3927)
 Fixed Z: H4B(0.4427) H5B(0.1879) H4BA(0.3871) H4BB(0.454) H5BA(0.3778)
 H5BB(0.4449) H5BC(0.411) H6B(0.2503) H7BA(0.2422) H7BB(0.2107) H7BC(0.1751)
 H8BA(0.1312) H8BB(0.1594) H8BC(0.172) H4BC(0.384) H4BD(0.4172) H5BD(0.4659)
 H5BE(0.4733) H5BF(0.5024) H4A(0.1919) H4AA(0.1919) H5A(-0.0612) H5AA(-0.0612)
 H4AB(0.2045) H4AC(0.1378) H5AB(0.1672) H5AC(0.198) H5AD(0.1309) H6A(-0.0039)
 H7AA(0.0059) H7AB(-0.06) H7AC(-0.0381) H8AA(-0.0868) H8AB(-0.094) H8AC(-
 0.1167) H4AD(-0.0711) H4AE(-0.0042) H5AE(-0.0681) H5AF(-0.0032) H5AG(-0.0208)
 H7AD(0.1416) H7AE(0.1507) H7AF(0.2038) H8AD(0.2507) H8AE(0.2303) H8AF(0.2197)
;
_shelx_shelxl_version_number 2014/7
_olex2_submission_special_instructions 'No special instructions were received'

loop_
_space_group_symop_operation_xyz
'x, y, z'
'-x+1/2, -y, z+1/2'
'-x, y+1/2, -z+1/2'
'x+1/2, -y+1/2, -z'
'-x, -y, -z'
'x-1/2, y, -z-1/2'
'x, -y-1/2, z-1/2'
'-x-1/2, y-1/2, z'

loop_
_atom_site_label
_atom_site_type_symbol
_atom_site_fract_x
_atom_site_fract_y
_atom_site_fract_z
_atom_site_U_iso_or_equiv
_atom_site_adp_type
_atom_site_occupancy
_atom_site_site_symmetry_order
_atom_site_calc_flag
_atom_site_refinement_flags_posn
_atom_site_refinement_flags_adp
_atom_site_refinement_flags_occupancy
_atom_site_disorder_assembly
_atom_site_disorder_group
Cl1" Cl 1.2467(3) 0.6891(11) 0.3177(3) 0.082(3) Uani 0.5 1 d D U P A 3
Cl1B Cl 1.2485(3) 0.7949(9) 0.3073(3) 0.068(2) Uani 0.5 1 d D U P A 1
N1B N 1.1346(4) 0.7655(13) 0.3646(3) 0.080(4) Uani 1 1 d . U . . .
N2B N 1.0278(4) 0.7648(11) 0.3162(3) 0.062(3) Uani 1 1 d . . . . .
N3B N 1.1309(4) 0.7469(14) 0.2643(3) 0.085(4) Uani 1 1 d . . . . .
N4B N 1.0353(4) 0.7710(11) 0.4122(3) 0.068(3) Uani 1 1 d D U . . .
H4B H 1.0599 0.7809 0.4427 0.081 Uiso 1 1 calc R . . B 1
N5B N 1.0304(4) 0.7492(11) 0.2193(3) 0.068(3) Uani 1 1 d . . . . .
H5B H 1.0539 0.7465 0.1879 0.081 Uiso 1 1 calc R . . . .
C1B C 1.1598(5) 0.7535(17) 0.3129(5) 0.091(4) Uani 1 1 d D U . . .
C2B C 1.0647(5) 0.7695(14) 0.3629(4) 0.062(3) Uani 1 1 d . . . . .
C3B C 1.0633(5) 0.7555(14) 0.2676(4) 0.062(3) Uani 1 1 d . . . . .
C4B C 0.9601(7) 0.756(3) 0.4173(14) 0.044(5) Uani 0.6 1 d D U P C 1
H4BA H 0.9426 0.6954 0.3871 0.053 Uiso 0.6 1 calc R . P C 1
H4BB H 0.9482 0.7147 0.4540 0.053 Uiso 0.6 1 calc R . P C 1
C5B C 0.9304(9) 0.899(2) 0.4123(8) 0.064(5) Uani 0.6 1 d D . P C 1
H5BA H 0.9468 0.9430 0.3778 0.096 Uiso 0.6 1 calc GR . P C 1
H5BB H 0.9439 0.9546 0.4449 0.096 Uiso 0.6 1 calc GR . P C 1
H5BC H 0.8812 0.8918 0.4110 0.096 Uiso 0.6 1 calc GR . P C 1
C6B C 0.9554(5) 0.7463(15) 0.2152(5) 0.074(4) Uani 1 1 d . . . . .
H6B H 0.9364 0.7047 0.2503 0.089 Uiso 1 1 calc R . . . .
C7B C 0.9319(7) 0.8972(16) 0.2104(6) 0.103(5) Uani 1 1 d . . . . .
H7BA H 0.9495 0.9508 0.2422 0.155 Uiso 1 1 calc GR . . . .
H7BB H 0.8825 0.9003 0.2107 0.155 Uiso 1 1 calc GR . . . .
H7BC H 0.9486 0.9372 0.1751 0.155 Uiso 1 1 calc GR . . . .
C8B C 0.9342(6) 0.6578(15) 0.1649(5) 0.087(4) Uani 1 1 d . . . . .
H8BA H 0.9576 0.6905 0.1312 0.130 Uiso 1 1 calc GR . . . .
H8BB H 0.8854 0.6658 0.1594 0.130 Uiso 1 1 calc GR . . . .
H8BC H 0.9460 0.5604 0.1720 0.130 Uiso 1 1 calc GR . . . .
C4B' C 0.9628(10) 0.820(6) 0.417(2) 0.09(2) Uani 0.4 1 d D U P C 2
H4BC H 0.9516 0.8769 0.3840 0.102 Uiso 0.4 1 calc R . P C 2
H4BD H 0.9329 0.7378 0.4172 0.102 Uiso 0.4 1 calc R . P C 2
C5B' C 0.9478(17) 0.904(5) 0.4693(15) 0.14(2) Uani 0.4 1 d D U P C 2
H5BD H 0.9029 0.9459 0.4659 0.208 Uiso 0.4 1 calc GR . P C 2
H5BE H 0.9815 0.9780 0.4733 0.208 Uiso 0.4 1 calc GR . P C 2
H5BF H 0.9491 0.8437 0.5024 0.208 Uiso 0.4 1 calc GR . P C 2
Cl1A Cl 1.02845(13) 0.8943(3) 0.06159(13) 0.0719(9) Uani 1 1 d . . . . .
N1A N 1.1198(4) 0.7490(9) 0.1148(3) 0.047(2) Uani 1 1 d . . . . .
N2A N 1.2066(3) 0.6248(8) 0.0656(3) 0.044(2) Uani 1 1 d . . . . .
N3A N 1.1227(4) 0.7527(9) 0.0145(3) 0.048(2) Uani 1 1 d . . . . .
N4A N 1.1980(4) 0.6213(11) 0.1613(3) 0.065(3) Uani 1 1 d . . . . .
H4A H 1.1779 0.6517 0.1919 0.078 Uiso 0.5 1 calc R . P D 1
H4AA H 1.1779 0.6517 0.1919 0.078 Uiso 0.5 1 calc R . P E 2
N5A N 1.2062(4) 0.6295(10) -0.0298(3) 0.060(3) Uani 1 1 d . . . . .
H5A H 1.1883 0.6611 -0.0612 0.072 Uiso 0.5 1 calc R . P F 1
H5AA H 1.1883 0.6611 -0.0612 0.072 Uiso 1 1 calc R . . G 2
C1A C 1.0993(4) 0.7842(10) 0.0648(5) 0.049(3) Uani 1 1 d . . . . .
C2A C 1.1748(5) 0.6655(12) 0.1116(4) 0.045(3) Uani 1 1 d . . . . .
C3A C 1.1784(5) 0.6693(11) 0.0180(4) 0.046(3) Uani 1 1 d . . . . .
C4A C 1.2562(5) 0.5230(14) 0.1681(4) 0.074(4) Uani 0.5 1 d D U P H 1
H4AB H 1.2522 0.4741 0.2045 0.089 Uiso 0.5 1 calc R . P H 1
H4AC H 1.2548 0.4524 0.1378 0.089 Uiso 0.5 1 calc R . P H 1
C6A' C 1.2562(5) 0.5230(14) 0.1681(4) 0.074(4) Uani 0.5 1 d D U P H 2
C5A C 1.3216(6) 0.5976(17) 0.1658(6) 0.096(4) Uani 0.5 1 d D U P H 1
H5AB H 1.3585 0.5302 0.1672 0.144 Uiso 0.5 1 calc GR . P H 1
H5AC H 1.3250 0.6609 0.1980 0.144 Uiso 0.5 1 calc GR . P H 1
H5AD H 1.3243 0.6511 0.1309 0.144 Uiso 0.5 1 calc GR . P H 1
C6A C 1.2650(5) 0.5364(14) -0.0348(4) 0.067(3) Uani 0.5 1 d . U P I 1
H6A H 1.2642 0.4660 -0.0039 0.080 Uiso 0.5 1 calc R . P I 1
C7A C 1.3288(6) 0.6204(17) -0.0314(5) 0.093(4) Uani 0.5 1 d . U P I 1
H7AA H 1.3325 0.6625 0.0059 0.139 Uiso 0.5 1 calc GR . P I 1
H7AB H 1.3279 0.6938 -0.0600 0.139 Uiso 0.5 1 calc GR . P I 1
H7AC H 1.3677 0.5596 -0.0381 0.139 Uiso 0.5 1 calc GR . P I 1
C8A C 1.2635(13) 0.469(3) -0.0870(8) 0.081(7) Uani 0.5 1 d . U P I 1
H8AA H 1.2280 0.3980 -0.0868 0.121 Uiso 0.5 1 calc GR . P I 1
H8AB H 1.3071 0.4246 -0.0940 0.121 Uiso 0.5 1 calc GR . P I 1
H8AC H 1.2542 0.5370 -0.1167 0.121 Uiso 0.5 1 calc GR . P I 1
C4A' C 1.2650(5) 0.5364(14) -0.0348(4) 0.067(3) Uani 0.5 1 d . U P I 2
H4AD H 1.2632 0.4862 -0.0711 0.080 Uiso 0.5 1 calc R . P I 2
H4AE H 1.2642 0.4668 -0.0042 0.080 Uiso 0.5 1 calc R . P I 2
C5A' C 1.3288(6) 0.6204(17) -0.0314(5) 0.093(4) Uani 0.5 1 d . U P I 2
H5AE H 1.3512 0.6202 -0.0681 0.139 Uiso 0.5 1 calc GR . P I 2
H5AF H 1.3589 0.5796 -0.0032 0.139 Uiso 0.5 1 calc GR . P I 2
H5AG H 1.3180 0.7162 -0.0208 0.139 Uiso 0.5 1 calc GR . P I 2
C7A' C 1.3216(6) 0.5976(17) 0.1658(6) 0.096(4) Uani 0.5 1 d . U P H 2
H7AD H 1.3172 0.6795 0.1416 0.144 Uiso 0.5 1 calc GR . P H 2
H7AE H 1.3563 0.5356 0.1507 0.144 Uiso 0.5 1 calc GR . P H 2
H7AF H 1.3343 0.6271 0.2038 0.144 Uiso 0.5 1 calc GR . P H 2
C8A' C 1.2477(14) 0.455(3) 0.2215(9) 0.118(12) Uani 0.5 1 d D U P H 2
H8AD H 1.2403 0.5251 0.2507 0.177 Uiso 0.5 1 calc GR . P H 2
H8AE H 1.2882 0.4011 0.2303 0.177 Uiso 0.5 1 calc GR . P H 2
H8AF H 1.2087 0.3927 0.2197 0.177 Uiso 0.5 1 calc GR . P H 2

loop_
_atom_site_aniso_label
_atom_site_aniso_U_11
_atom_site_aniso_U_22
_atom_site_aniso_U_33
_atom_site_aniso_U_23
_atom_site_aniso_U_13
_atom_site_aniso_U_12
Cl1" 0.042(3) 0.174(8) 0.029(3) -0.004(5) -0.001(3) 0.016(5)
Cl1B 0.034(3) 0.135(7) 0.034(3) 0.016(4) -0.006(2) 0.005(4)
N1B 0.034(5) 0.163(11) 0.042(5) -0.042(6) 0.006(4) -0.004(6)
N2B 0.040(4) 0.103(8) 0.043(5) -0.019(5) 0.006(5) 0.002(5)
N3B 0.030(5) 0.184(12) 0.043(6) -0.047(7) -0.001(4) 0.002(6)
N4B 0.038(4) 0.127(9) 0.038(5) -0.029(5) 0.008(4) -0.003(5)
N5B 0.031(4) 0.130(9) 0.042(5) -0.013(5) -0.006(4) 0.011(6)
C1B 0.036(5) 0.189(13) 0.047(6) -0.036(7) -0.001(4) 0.007(6)
C2B 0.046(6) 0.102(10) 0.038(6) -0.033(6) -0.007(5) 0.000(7)
C3B 0.033(6) 0.104(10) 0.050(7) -0.026(7) -0.002(5) -0.002(6)
C4B 0.044(7) 0.048(15) 0.041(13) -0.007(10) 0.012(6) 0.000(7)
C5B 0.044(11) 0.073(15) 0.076(14) 0.007(12) 0.019(10) 0.008(11)
C6B 0.050(7) 0.118(12) 0.054(7) -0.029(7) -0.001(6) 0.007(8)
C7B 0.078(9) 0.114(12) 0.118(12) -0.027(10) -0.008(9) 0.028(9)
C8B 0.060(8) 0.100(11) 0.099(10) -0.024(9) -0.014(7) 0.006(7)
C4B' 0.033(9) 0.16(5) 0.06(2) -0.06(3) 0.003(11) 0.004(16)
C5B' 0.068(18) 0.24(5) 0.10(2) -0.11(3) 0.009(17) 0.03(2)
Cl1A 0.0522(16) 0.081(2) 0.083(2) 0.0038(19) -0.0049(16) 0.0201(16)
N1A 0.038(5) 0.066(6) 0.037(5) 0.003(5) -0.001(4) 0.008(5)
N2A 0.039(4) 0.069(6) 0.025(4) 0.001(5) 0.002(4) 0.003(4)
N3A 0.029(4) 0.069(6) 0.047(5) 0.007(5) 0.008(4) -0.001(5)
N4A 0.039(5) 0.119(8) 0.036(5) -0.014(5) 0.004(4) 0.015(6)
N5A 0.045(5) 0.097(8) 0.038(5) 0.014(5) -0.002(4) 0.016(5)
C1A 0.023(5) 0.060(7) 0.064(7) 0.003(6) -0.001(6) 0.000(5)
C2A 0.032(6) 0.074(8) 0.028(6) 0.003(5) -0.010(5) -0.001(6)
C3A 0.028(6) 0.065(7) 0.044(7) 0.004(6) 0.003(5) -0.004(5)
C4A 0.051(5) 0.139(10) 0.034(5) 0.010(6) -0.010(5) 0.030(6)
C6A' 0.051(5) 0.139(10) 0.034(5) 0.010(6) -0.010(5) 0.030(6)
C5A 0.053(6) 0.140(11) 0.095(10) -0.006(9) -0.005(6) 0.029(7)
C6A 0.044(5) 0.118(9) 0.040(5) 0.005(6) 0.003(5) 0.023(6)
C7A 0.051(6) 0.146(11) 0.081(8) 0.007(8) 0.003(6) 0.011(7)
C8A 0.071(14) 0.122(16) 0.050(8) 0.000(10) -0.005(9) 0.029(12)
C4A' 0.044(5) 0.118(9) 0.040(5) 0.005(6) 0.003(5) 0.023(6)
C5A' 0.051(6) 0.146(11) 0.081(8) 0.007(8) 0.003(6) 0.011(7)
C7A' 0.053(6) 0.140(11) 0.095(10) -0.006(9) -0.005(6) 0.029(7)
C8A' 0.102(19) 0.19(3) 0.065(11) 0.047(16) 0.020(13) 0.07(2)

loop_
_atom_type_symbol
_atom_type_description
_atom_type_scat_dispersion_real
_atom_type_scat_dispersion_imag
_atom_type_scat_source
C C 0.0033 0.0016 'International Tables Vol C Tables 4.2.6.8 and 6.1.1.4'
H H 0.0000 0.0000 'International Tables Vol C Tables 4.2.6.8 and 6.1.1.4'
Cl Cl 0.1484 0.1585 'International Tables Vol C Tables 4.2.6.8 and 6.1.1.4'
N N 0.0061 0.0033 'International Tables Vol C Tables 4.2.6.8 and 6.1.1.4'

loop_
_geom_angle_atom_site_label_1
_geom_angle_atom_site_label_2
_geom_angle_atom_site_label_3
_geom_angle
C1B N1B C2B 110.5(8)
C2B N2B C3B 115.2(8)
C1B N3B C3B 112.8(9)
C2B N4B H4B 119.5
C2B N4B C4B 120.9(14)
C2B N4B C4B' 120(2)
C4B N4B H4B 119.5
C3B N5B H5B 118.3
C3B N5B C6B 123.4(9)
C6B N5B H5B 118.3
N1B C1B Cl1" 108.9(8)
N1B C1B Cl1B 114.4(8)
N3B C1B Cl1" 117.2(8)
N3B C1B Cl1B 112.2(8)
N3B C1B N1B 131.5(9)
N2B C2B N1B 125.0(9)
N4B C2B N1B 114.8(9)
N4B C2B N2B 120.1(9)
N3B C3B N2B 124.9(9)
N5B C3B N2B 119.0(8)
N5B C3B N3B 116.0(9)
N4B C4B H4BA 110.2
N4B C4B H4BB 110.2
H4BA C4B H4BB 108.5
C5B C4B N4B 107.4(18)
C5B C4B H4BA 110.2
C5B C4B H4BB 110.2
C4B C5B H5BA 109.5
C4B C5B H5BB 109.5
C4B C5B H5BC 109.5
H5BA C5B H5BB 109.5
H5BA C5B H5BC 109.5
H5BB C5B H5BC 109.5
N5B C6B H6B 109.1
N5B C6B C7B 107.0(11)
N5B C6B C8B 109.6(9)
C7B C6B H6B 109.1
C8B C6B H6B 109.1
C8B C6B C7B 112.8(11)
C6B C7B H7BA 109.5
C6B C7B H7BB 109.5
C6B C7B H7BC 109.5
H7BA C7B H7BB 109.5
H7BA C7B H7BC 109.5
H7BB C7B H7BC 109.5
C6B C8B H8BA 109.5
C6B C8B H8BB 109.5
C6B C8B H8BC 109.5
H8BA C8B H8BB 109.5
H8BA C8B H8BC 109.5
H8BB C8B H8BC 109.5
N4B C4B' H4BC 108.5
N4B C4B' H4BD 108.5
H4BC C4B' H4BD 107.5
C5B' C4B' N4B 115(3)
C5B' C4B' H4BC 108.5
C5B' C4B' H4BD 108.5
C4B' C5B' H5BD 109.5
C4B' C5B' H5BE 109.5
C4B' C5B' H5BF 109.5
H5BD C5B' H5BE 109.5
H5BD C5B' H5BF 109.5
H5BE C5B' H5BF 109.5
C1A N1A C2A 110.8(8)
C2A N2A C3A 114.0(8)
C1A N3A C3A 111.4(8)
C2A N4A H4A 118.0
C2A N4A H4AA 118.0
C2A N4A C4A 124.0(8)
C2A N4A C6A' 124.0(8)
C4A N4A H4A 118.0
C6A' N4A H4AA 118.0
C3A N5A H5A 117.4
C3A N5A H5AA 117.4
C3A N5A C6A 125.1(8)
C3A N5A C4A' 125.1(8)
C6A N5A H5A 117.4
C4A' N5A H5AA 117.4
N1A C1A Cl1A 116.5(8)
N1A C1A N3A 131.2(8)
N3A C1A Cl1A 112.3(8)
N2A C2A N1A 127.3(8)
N2A C2A N4A 118.2(9)
N4A C2A N1A 114.5(9)
N2A C3A N3A 125.3(9)
N5A C3A N2A 117.6(9)
N5A C3A N3A 117.1(9)
N4A C4A H4AB 109.4
N4A C4A H4AC 109.4
H4AB C4A H4AC 108.0
C5A C4A N4A 111.4(10)
C5A C4A H4AB 109.4
C5A C4A H4AC 109.4
C7A' C6A' N4A 111.4(10)
C8A' C6A' N4A 106.8(12)
C8A' C6A' C7A' 110.8(15)
C4A C5A H5AB 109.5
C4A C5A H5AC 109.5
C4A C5A H5AD 109.5
H5AB C5A H5AC 109.5
H5AB C5A H5AD 109.5
H5AC C5A H5AD 109.5
N5A C6A H6A 109.8
N5A C6A C7A 109.6(11)
C7A C6A H6A 109.8
C8A C6A N5A 109.6(13)
C8A C6A H6A 109.8
C8A C6A C7A 108.3(14)
C6A C7A H7AA 109.5
C6A C7A H7AB 109.5
C6A C7A H7AC 109.5
H7AA C7A H7AB 109.5
H7AA C7A H7AC 109.5
H7AB C7A H7AC 109.5
C6A C8A H8AA 109.5
C6A C8A H8AB 109.5
C6A C8A H8AC 109.5
H8AA C8A H8AB 109.5
H8AA C8A H8AC 109.5
H8AB C8A H8AC 109.5
N5A C4A' H4AD 109.8
N5A C4A' H4AE 109.8
N5A C4A' C5A' 109.6(11)
H4AD C4A' H4AE 108.2
C5A' C4A' H4AD 109.8
C5A' C4A' H4AE 109.8
C4A' C5A' H5AE 109.5
C4A' C5A' H5AF 109.5
C4A' C5A' H5AG 109.5
H5AE C5A' H5AF 109.5
H5AE C5A' H5AG 109.5
H5AF C5A' H5AG 109.5
C6A' C7A' H7AD 109.5
C6A' C7A' H7AE 109.5
C6A' C7A' H7AF 109.5
H7AD C7A' H7AE 109.5
H7AD C7A' H7AF 109.5
H7AE C7A' H7AF 109.5
C6A' C8A' H8AD 109.5
C6A' C8A' H8AE 109.5
C6A' C8A' H8AF 109.5
H8AD C8A' H8AE 109.5
H8AD C8A' H8AF 109.5
H8AE C8A' H8AF 109.5

loop_
_geom_bond_atom_site_label_1
_geom_bond_atom_site_label_2
_geom_bond_distance
Cl1" C1B 1.835(12)
Cl1B C1B 1.809(11)
N1B C1B 1.334(13)
N1B C2B 1.388(13)
N2B C2B 1.333(12)
N2B C3B 1.357(12)
N3B C1B 1.292(13)
N3B C3B 1.346(12)
N4B H4B 0.8800
N4B C2B 1.310(12)
N4B C4B 1.504(17)
N4B C4B' 1.52(2)
N5B H5B 0.8800
N5B C3B 1.324(12)
N5B C6B 1.492(13)
C4B H4BA 0.9900
C4B H4BB 0.9900
C4B C5B 1.49(3)
C5B H5BA 0.9800
C5B H5BB 0.9800
C5B H5BC 0.9800
C6B H6B 1.0000
C6B C7B 1.528(19)
C6B C8B 1.526(16)
C7B H7BA 0.9800
C7B H7BB 0.9800
C7B H7BC 0.9800
C8B H8BA 0.9800
C8B H8BB 0.9800
C8B H8BC 0.9800
C4B' H4BC 0.9900
C4B' H4BD 0.9900
C4B' C5B' 1.50(3)
C5B' H5BD 0.9800
C5B' H5BE 0.9800
C5B' H5BF 0.9800
Cl1A C1A 1.762(9)
N1A C1A 1.300(12)
N1A C2A 1.358(12)
N2A C2A 1.321(11)
N2A C3A 1.335(11)
N3A C1A 1.320(12)
N3A C3A 1.368(12)
N4A H4A 0.8800
N4A H4AA 0.8800
N4A C2A 1.339(12)
N4A C4A 1.502(14)
N4A C6A' 1.502(14)
N5A H5A 0.8800
N5A H5AA 0.8800
N5A C3A 1.322(12)
N5A C6A 1.476(13)
N5A C4A' 1.476(13)
C4A H4AB 0.9900
C4A H4AC 0.9900
C4A C5A 1.483(15)
C6A' C7A' 1.483(15)
C6A' C8A' 1.438(17)
C5A H5AB 0.9800
C5A H5AC 0.9800
C5A H5AD 0.9800
C6A H6A 1.0000
C6A C7A 1.505(17)
C6A C8A 1.40(2)
C7A H7AA 0.9800
C7A H7AB 0.9800
C7A H7AC 0.9800
C8A H8AA 0.9800
C8A H8AB 0.9800
C8A H8AC 0.9800
C4A' H4AD 0.9900
C4A' H4AE 0.9900
C4A' C5A' 1.505(17)
C5A' H5AE 0.9800
C5A' H5AF 0.9800
C5A' H5AG 0.9800
C7A' H7AD 0.9801
C7A' H7AE 0.9800
C7A' H7AF 0.9800
C8A' H8AD 0.9800
C8A' H8AE 0.9800
C8A' H8AF 0.9800

loop_
_geom_hbond_atom_site_label_D
_geom_hbond_atom_site_label_H
_geom_hbond_atom_site_label_A
_geom_hbond_distance_DH
_geom_hbond_distance_HA
_geom_hbond_distance_DA
_geom_hbond_angle_DHA
_geom_hbond_site_symmetry_A
N4B H4B N3A 0.88 2.14 2.999(11) 165.0 7_576
N5B H5B N1A 0.88 2.18 3.055(11) 174.7 .
N4A H4AA N3B 0.88 2.16 3.039(11) 174.4 .
N5A H5AA N1B 0.88 2.18 3.058(11) 174.5 7_575
C8A H8AB N1B 0.98 2.38 3.24(3) 146.7 2_764
C8A' H8AE N3B 0.98 2.33 3.29(3) 167.7 8_855

loop_
_geom_torsion_atom_site_label_1
_geom_torsion_atom_site_label_2
_geom_torsion_atom_site_label_3
_geom_torsion_atom_site_label_4
_geom_torsion
C1B N1B C2B N2B -1(2)
C1B N1B C2B N4B 175.3(13)
C1B N3B C3B N2B -2(2)
C1B N3B C3B N5B -179.9(13)
C2B N1B C1B Cl1" -160.7(10)
C2B N1B C1B Cl1B 163.8(10)
C2B N1B C1B N3B 1(3)
C2B N2B C3B N3B 2(2)
C2B N2B C3B N5B 179.5(12)
C2B N4B C4B C5B -87(2)
C2B N4B C4B' C5B' -142(4)
C3B N2B C2B N1B 0(2)
C3B N2B C2B N4B -176.4(12)
C3B N3B C1B Cl1" 161.1(11)
C3B N3B C1B Cl1B -162.4(11)
C3B N3B C1B N1B 1(3)
C3B N5B C6B C7B 90.8(14)
C3B N5B C6B C8B -146.6(13)
C4B N4B C2B N1B -171.9(15)
C4B N4B C2B N2B 5(2)
C6B N5B C3B N2B -2.4(19)
C6B N5B C3B N3B 175.3(12)
C4B' N4B C2B N1B 161(2)
C4B' N4B C2B N2B -23(3)
C1A N1A C2A N2A 1.7(15)
C1A N1A C2A N4A -178.2(9)
C1A N3A C3A N2A -0.5(14)
C1A N3A C3A N5A 179.4(9)
C2A N1A C1A Cl1A -179.4(7)
C2A N1A C1A N3A -0.1(15)
C2A N2A C3A N3A 1.8(14)
C2A N2A C3A N5A -178.1(10)
C2A N4A C4A C5A 83.4(13)
C2A N4A C6A' C7A' 83.4(13)
C2A N4A C6A' C8A' -155.5(17)
C3A N2A C2A N1A -2.5(14)
C3A N2A C2A N4A 177.5(10)
C3A N3A C1A Cl1A 178.9(7)
C3A N3A C1A N1A -0.4(15)
C3A N5A C6A C7A -86.9(13)
C3A N5A C6A C8A 154.4(16)
C3A N5A C4A' C5A' -86.9(13)
C4A N4A C2A N1A 177.1(10)
C4A N4A C2A N2A -2.8(16)
C6A' N4A C2A N1A 177.1(10)
C6A' N4A C2A N2A -2.8(16)
C6A N5A C3A N2A 1.9(16)
C6A N5A C3A N3A -178.0(10)
C4A' N5A C3A N2A 1.9(16)
C4A' N5A C3A N3A -178.0(10)
